data_4025247
loop_
_publ_author_name
'Yanxia Shen'
'Huanfeng Jiang'
'Zhengwang Chen'

_publ_section_title
;
 PdCl2(HNMe2)2-Catalyzed Highly Selective Cross [2 + 2 + 2] Cyclization of
 Alkynoates and Alkenes under Molecular Oxygen
;
_journal_name_full 'Journal of Organic Chemistry'
_journal_page_first 1321
_journal_page_last 1324
_journal_paper_doi 10.1021/jo902636g
_journal_volume 75
_journal_year 2010
_chemical_formula_sum 'C4 H14 Cl2 N2 Pd'
_chemical_formula_weight 267.47
_chemical_name_systematic
; 
 ? 
;
_space_group_IT_number 14
_symmetry_cell_setting monoclinic
_symmetry_space_group_name_Hall '-P 2ybc'
_symmetry_space_group_name_H-M 'P 1 21/c 1'
_atom_sites_solution_hydrogens geom
_atom_sites_solution_primary direct
_atom_sites_solution_secondary difmap
_audit_creation_method SHELXL-97
_cell_angle_alpha 90.00
_cell_angle_beta 98.48(3)
_cell_angle_gamma 90.00
_cell_formula_units_Z 2
_cell_length_a 7.7022(15)
_cell_length_b 6.0157(12)
_cell_length_c 10.457(2)
_cell_measurement_temperature 293(2)
_cell_volume 479.22(17)
_computing_structure_refinement 'SHELXL-97 (Sheldrick, 1997)'
_computing_structure_solution 'SHELXS-97 (Sheldrick, 1990)'
_diffrn_ambient_temperature 293(2)
_diffrn_measured_fraction_theta_full 0.999
_diffrn_measured_fraction_theta_max 0.999
_diffrn_radiation_monochromator graphite
_diffrn_radiation_source 'fine-focus sealed tube'
_diffrn_radiation_type MoK\a
_diffrn_radiation_wavelength 0.71073
_diffrn_reflns_av_R_equivalents 0.0521
_diffrn_reflns_av_sigmaI/netI 0.0478
_diffrn_reflns_limit_h_max 9
_diffrn_reflns_limit_h_min -9
_diffrn_reflns_limit_k_max 6
_diffrn_reflns_limit_k_min -7
_diffrn_reflns_limit_l_max 12
_diffrn_reflns_limit_l_min -12
_diffrn_reflns_number 3580
_diffrn_reflns_theta_full 25.20
_diffrn_reflns_theta_max 25.20
_diffrn_reflns_theta_min 3.92
_exptl_absorpt_coefficient_mu 2.425
_exptl_crystal_density_diffrn 1.854
_exptl_crystal_density_method 'not measured'
_exptl_crystal_F_000 264
_refine_diff_density_max 0.894
_refine_diff_density_min -0.983
_refine_diff_density_rms 0.132
_refine_ls_extinction_method none
_refine_ls_goodness_of_fit_ref 1.161
_refine_ls_hydrogen_treatment mixed
_refine_ls_matrix_type full
_refine_ls_number_parameters 49
_refine_ls_number_reflns 859
_refine_ls_number_restraints 0
_refine_ls_restrained_S_all 1.161
_refine_ls_R_factor_all 0.0335
_refine_ls_R_factor_gt 0.0329
_refine_ls_shift/su_max 0.000
_refine_ls_shift/su_mean 0.000
_refine_ls_structure_factor_coef Fsqd
_refine_ls_weighting_details 'calc w=1/[\s^2^(Fo^2^)+(0.0618P)^2^+0.0577P] where P=(Fo^2^+2Fc^2^)/3'
_refine_ls_weighting_scheme calc
_refine_ls_wR_factor_gt 0.0922
_refine_ls_wR_factor_ref 0.0929
_reflns_number_gt 833
_reflns_number_total 859
_reflns_threshold_expression >2sigma(I)
_cod_data_source_file jo902636g_si_001.cif
_cod_data_source_block 3
_cod_original_cell_volume 479.22(16)
_cod_database_code 4025247

loop_
_symmetry_equiv_pos_as_xyz
'x, y, z'
'-x, y+1/2, -z+1/2'
'-x, -y, -z'
'x, -y-1/2, z-1/2'

loop_
_atom_site_label
_atom_site_type_symbol
_atom_site_fract_x
_atom_site_fract_y
_atom_site_fract_z
_atom_site_U_iso_or_equiv
_atom_site_adp_type
_atom_site_occupancy
_atom_site_symmetry_multiplicity
_atom_site_calc_flag
_atom_site_refinement_flags
_atom_site_disorder_assembly
_atom_site_disorder_group
Pd1 Pd 0.0000 0.5000 0.0000 0.0355(2) Uani 1 2 d S . .
Cl1 Cl -0.17270(9) 0.57520(19) 0.15861(7) 0.0490(3) Uani 1 1 d . . .
N1 N 0.1888(3) 0.6988(4) 0.1006(2) 0.0449(6) Uani 1 1 d . . .
C1 C 0.3369(5) 0.5642(10) 0.1662(4) 0.0617(9) Uani 1 1 d . . .
H1A H 0.3985 0.4974 0.1026 0.093 Uiso 1 1 calc R . .
H1B H 0.2925 0.4499 0.2167 0.093 Uiso 1 1 calc R . .
H1C H 0.4157 0.6582 0.2217 0.093 Uiso 1 1 calc R . .
C2 C 0.2521(6) 0.8829(6) 0.0267(4) 0.0677(10) Uani 1 1 d . . .
H3A H 0.3207 0.9833 0.0851 0.102 Uiso 1 1 calc R . .
H3B H 0.1535 0.9608 -0.0195 0.102 Uiso 1 1 calc R . .
H3C H 0.3232 0.8245 -0.0335 0.102 Uiso 1 1 calc R . .
H1 H 0.144(5) 0.771(7) 0.160(3) 0.067(11) Uiso 1 1 d . . .

loop_
_atom_site_aniso_label
_atom_site_aniso_U_11
_atom_site_aniso_U_22
_atom_site_aniso_U_33
_atom_site_aniso_U_23
_atom_site_aniso_U_13
_atom_site_aniso_U_12
Pd1 0.0335(3) 0.0343(4) 0.0398(3) 0.00301(8) 0.00867(19) 0.00233(8)
Cl1 0.0492(5) 0.0499(6) 0.0526(5) -0.0022(4) 0.0236(3) -0.0003(4)
N1 0.0437(13) 0.0441(13) 0.0483(13) 0.0004(11) 0.0112(10) -0.0021(11)
C1 0.047(2) 0.073(2) 0.062(2) 0.005(2) -0.0041(17) 0.001(2)
C2 0.082(3) 0.054(2) 0.069(2) 0.0067(17) 0.0161(18) -0.0190(19)

loop_
_atom_type_symbol
_atom_type_description
_atom_type_scat_dispersion_real
_atom_type_scat_dispersion_imag
_atom_type_scat_source
C C 0.0033 0.0016 'International Tables Vol C Tables 4.2.6.8 and 6.1.1.4'
H H 0.0000 0.0000 'International Tables Vol C Tables 4.2.6.8 and 6.1.1.4'
Cl Cl 0.1484 0.1585 'International Tables Vol C Tables 4.2.6.8 and 6.1.1.4'
N N 0.0061 0.0033 'International Tables Vol C Tables 4.2.6.8 and 6.1.1.4'
Pd Pd -0.9988 1.0072 'International Tables Vol C Tables 4.2.6.8 and 6.1.1.4'

loop_
_geom_angle_atom_site_label_1
_geom_angle_atom_site_label_2
_geom_angle_atom_site_label_3
_geom_angle
_geom_angle_site_symmetry_1
_geom_angle_site_symmetry_3
_geom_angle_publ_flag
N1 Pd1 N1 180.00(12) 3_565 . ?
N1 Pd1 Cl1 92.43(7) 3_565 . ?
N1 Pd1 Cl1 87.57(7) . . ?
N1 Pd1 Cl1 87.57(7) 3_565 3_565 ?
N1 Pd1 Cl1 92.43(7) . 3_565 ?
Cl1 Pd1 Cl1 180.0 . 3_565 ?
C2 N1 C1 111.2(3) . . ?
C2 N1 Pd1 115.7(2) . . ?
C1 N1 Pd1 111.0(3) . . ?
C2 N1 H1 102(3) . . ?
C1 N1 H1 108(2) . . ?
Pd1 N1 H1 109(2) . . ?
N1 C1 H1A 109.5 . . ?
N1 C1 H1B 109.5 . . ?
H1A C1 H1B 109.5 . . ?
N1 C1 H1C 109.5 . . ?
H1A C1 H1C 109.5 . . ?
H1B C1 H1C 109.5 . . ?
N1 C2 H3A 109.5 . . ?
N1 C2 H3B 109.5 . . ?
H3A C2 H3B 109.5 . . ?
N1 C2 H3C 109.5 . . ?
H3A C2 H3C 109.5 . . ?
H3B C2 H3C 109.5 . . ?

loop_
_geom_bond_atom_site_label_1
_geom_bond_atom_site_label_2
_geom_bond_distance
_geom_bond_site_symmetry_2
_geom_bond_publ_flag
Pd1 N1 2.050(2) 3_565 ?
Pd1 N1 2.050(2) . ?
Pd1 Cl1 2.3185(9) . ?
Pd1 Cl1 2.3185(9) 3_565 ?
N1 C2 1.473(4) . ?
N1 C1 1.482(5) . ?
N1 H1 0.87(4) . ?
C1 H1A 0.9600 . ?
C1 H1B 0.9600 . ?
C1 H1C 0.9600 . ?
C2 H3A 0.9600 . ?
C2 H3B 0.9600 . ?
C2 H3C 0.9600 . ?
